data_7107525
loop_
_publ_author_name
'Dimitri Matioszek'
'Tibor Kocsor'
'Annie Castel'
'Gabriela Nemes'
'Jean Escudie'
'Nathalie Saffon'

_publ_section_title
;
 Phosphaalkenyl germylenes and their gold, tungsten and molybdenum
 complexes
;
_journal_name_full Chem.Commun.
_journal_page_first 3629
_journal_paper_doi 10.1039/c2cc17551g
_journal_volume 48
_journal_year 2012
_chemical_formula_sum 'C58 H87 Au Cl2 Ge I N2 P2'
_chemical_formula_weight 1341.59
_chemical_name_systematic
;
?
;
_space_group_IT_number 15
_symmetry_cell_setting monoclinic
_symmetry_space_group_name_Hall '-C 2yc'
_symmetry_space_group_name_H-M 'C 1 2/c 1'
_atom_sites_solution_hydrogens geom
_atom_sites_solution_primary direct
_atom_sites_solution_secondary difmap
_audit_creation_method SHELXL-97
_cell_angle_alpha 90.00
_cell_angle_beta 95.446(3)
_cell_angle_gamma 90.00
_cell_formula_units_Z 8
_cell_length_a 12.1895(9)
_cell_length_b 37.193(3)
_cell_length_c 27.7641(18)
_cell_measurement_reflns_used 9955
_cell_measurement_temperature 193(2)
_cell_measurement_theta_max 22.16
_cell_measurement_theta_min 2.35
_cell_volume 12530.4(16)
_computing_cell_refinement 'Bruker SAINT'
_computing_data_collection 'Bruker APEX2'
_computing_data_reduction 'Bruker SAINT'
_computing_molecular_graphics 'Bruker SHELXTL'
_computing_publication_material 'Bruker SHELXTL'
_computing_structure_refinement 'SHELXL-97 (Sheldrick, 1997)'
_computing_structure_solution 'SHELXS-97 (Sheldrick, 1990)'
_diffrn_ambient_temperature 193(2)
_diffrn_measured_fraction_theta_full 0.992
_diffrn_measured_fraction_theta_max 0.992
_diffrn_measurement_device_type 'Bruker kappa APEX-II CCD Quazar'
_diffrn_measurement_method 'phi and omega scans'
_diffrn_radiation_monochromator graphite
_diffrn_radiation_source 'fine-focus sealed tube'
_diffrn_radiation_type MoK\a
_diffrn_radiation_wavelength 0.71073
_diffrn_reflns_av_R_equivalents 0.0988
_diffrn_reflns_av_sigmaI/netI 0.0709
_diffrn_reflns_limit_h_max 15
_diffrn_reflns_limit_h_min -15
_diffrn_reflns_limit_k_max 46
_diffrn_reflns_limit_k_min -44
_diffrn_reflns_limit_l_max 33
_diffrn_reflns_limit_l_min -34
_diffrn_reflns_number 124173
_diffrn_reflns_theta_full 26.37
_diffrn_reflns_theta_max 26.37
_diffrn_reflns_theta_min 5.15
_diffrn_standards_number 0
_exptl_absorpt_coefficient_mu 3.483
_exptl_absorpt_correction_T_max 0.9336
_exptl_absorpt_correction_T_min 0.7221
_exptl_absorpt_correction_type multi-scan
_exptl_absorpt_process_details 'SADABS (Bruker-AXS)'
_exptl_crystal_colour colourless
_exptl_crystal_density_diffrn 1.422
_exptl_crystal_density_method 'not measured'
_exptl_crystal_description plate
_exptl_crystal_F_000 5416
_exptl_crystal_size_max 0.10
_exptl_crystal_size_mid 0.05
_exptl_crystal_size_min 0.02
_refine_diff_density_max 0.598
_refine_diff_density_min -0.814
_refine_diff_density_rms 0.116
_refine_ls_extinction_method none
_refine_ls_goodness_of_fit_ref 1.047
_refine_ls_hydrogen_treatment constr
_refine_ls_matrix_type full
_refine_ls_number_parameters 708
_refine_ls_number_reflns 12726
_refine_ls_number_restraints 244
_refine_ls_restrained_S_all 1.049
_refine_ls_R_factor_all 0.0875
_refine_ls_R_factor_gt 0.0452
_refine_ls_shift/su_max 0.003
_refine_ls_shift/su_mean 0.000
_refine_ls_structure_factor_coef Fsqd
_refine_ls_weighting_details 'calc w=1/[\s^2^(Fo^2^)+(0.0257P)^2^+62.5594P] where P=(Fo^2^+2Fc^2^)/3'
_refine_ls_weighting_scheme calc
_refine_ls_wR_factor_gt 0.0805
_refine_ls_wR_factor_ref 0.0917
_reflns_number_gt 8650
_reflns_number_total 12726
_reflns_threshold_expression >2sigma(I)
_cod_data_source_file c2cc17551g.txt
_cod_data_source_block 6
_cod_original_cell_volume 12530.3(16)
_cod_original_sg_symbol_H-M C2/c
_cod_database_code 7107525

loop_
_symmetry_equiv_pos_as_xyz
'x, y, z'
'-x, y, -z+1/2'
'x+1/2, y+1/2, z'
'-x+1/2, y+1/2, -z+1/2'
'-x, -y, -z'
'x, -y, z-1/2'
'-x+1/2, -y+1/2, -z'
'x+1/2, -y+1/2, z-1/2'

loop_
_atom_site_label
_atom_site_type_symbol
_atom_site_fract_x
_atom_site_fract_y
_atom_site_fract_z
_atom_site_U_iso_or_equiv
_atom_site_adp_type
_atom_site_occupancy
_atom_site_symmetry_multiplicity
_atom_site_calc_flag
_atom_site_refinement_flags
_atom_site_disorder_assembly
_atom_site_disorder_group
Au1 Au 0.974688(18) 0.238843(6) 0.887739(8) 0.03084(7) Uani 1 1 d . . .
Ge1 Ge 0.83200(4) 0.198140(15) 0.901490(19) 0.02420(13) Uani 1 1 d . . .
I1 I 1.12342(3) 0.284578(12) 0.868538(19) 0.05416(14) Uani 1 1 d . . .
P1 P 0.68272(11) 0.15558(4) 0.81908(5) 0.0263(3) Uani 1 1 d . . .
Cl1 Cl 0.92538(11) 0.13909(4) 0.83799(5) 0.0348(3) Uani 1 1 d . . .
P2 P 0.90535(13) 0.12965(4) 0.96490(5) 0.0319(4) Uani 1 1 d . . .
Cl2 Cl 0.87478(12) 0.20186(4) 1.01349(5) 0.0356(3) Uani 1 1 d . . .
N1 N 0.6479(4) 0.24978(12) 0.87184(16) 0.0299(11) Uani 1 1 d . . .
N2 N 0.5956(4) 0.21306(13) 0.92601(16) 0.0314(11) Uani 1 1 d . . .
C1 C 0.8053(4) 0.16103(13) 0.85062(18) 0.0218(11) Uani 1 1 d . . .
C2 C 0.8646(4) 0.17258(15) 0.96381(18) 0.0270(12) Uani 1 1 d . . .
C3 C 0.6808(4) 0.22116(16) 0.9002(2) 0.0310(14) Uani 1 1 d . . .
C4 C 0.5409(5) 0.25934(17) 0.8803(2) 0.0381(15) Uani 1 1 d . . .
C5 C 0.5085(4) 0.23665(18) 0.9139(2) 0.0388(15) Uani 1 1 d . . .
C6 C 0.4782(6) 0.29123(19) 0.8581(3) 0.059(2) Uani 1 1 d . . .
H6A H 0.4107 0.2947 0.8741 0.088 Uiso 1 1 calc R . .
H6B H 0.4588 0.2868 0.8235 0.088 Uiso 1 1 calc R . .
H6C H 0.5242 0.3128 0.8622 0.088 Uiso 1 1 calc R . .
C7 C 0.3995(5) 0.2361(2) 0.9352(2) 0.0526(18) Uani 1 1 d . . .
H7A H 0.3450 0.2496 0.9143 0.079 Uiso 1 1 calc R . .
H7B H 0.4079 0.2470 0.9674 0.079 Uiso 1 1 calc R . .
H7C H 0.3746 0.2111 0.9377 0.079 Uiso 1 1 calc R . .
C8 C 0.7159(5) 0.26735(15) 0.8368(2) 0.0350(14) Uani 1 1 d . . .
H8 H 0.7822 0.2518 0.8347 0.042 Uiso 1 1 calc R . .
C9 C 0.6568(6) 0.26898(19) 0.7861(2) 0.0528(18) Uani 1 1 d . . .
H9A H 0.6163 0.2465 0.7792 0.079 Uiso 1 1 calc R . .
H9B H 0.7109 0.2723 0.7625 0.079 Uiso 1 1 calc R . .
H9C H 0.6051 0.2892 0.7840 0.079 Uiso 1 1 calc R . .
C10 C 0.7580(6) 0.30335(18) 0.8560(3) 0.058(2) Uani 1 1 d . . .
H10A H 0.6967 0.3205 0.8550 0.087 Uiso 1 1 calc R . .
H10B H 0.8140 0.3124 0.8359 0.087 Uiso 1 1 calc R . .
H10C H 0.7904 0.3006 0.8894 0.087 Uiso 1 1 calc R . .
C11 C 0.5946(4) 0.18302(16) 0.9602(2) 0.0335(14) Uani 1 1 d . . .
H11 H 0.6720 0.1740 0.9654 0.040 Uiso 1 1 calc R . .
C12 C 0.5624(5) 0.19457(18) 1.0097(2) 0.0447(16) Uani 1 1 d . . .
H12A H 0.6045 0.2160 1.0206 0.067 Uiso 1 1 calc R . .
H12B H 0.5786 0.1751 1.0330 0.067 Uiso 1 1 calc R . .
H12C H 0.4835 0.2001 1.0074 0.067 Uiso 1 1 calc R . .
C13 C 0.5248(5) 0.15187(17) 0.9376(2) 0.0453(17) Uani 1 1 d . . .
H13A H 0.4476 0.1594 0.9321 0.068 Uiso 1 1 calc R . .
H13B H 0.5306 0.1312 0.9596 0.068 Uiso 1 1 calc R . .
H13C H 0.5517 0.1451 0.9067 0.068 Uiso 1 1 calc R . .
C14 C 0.7079(4) 0.12097(14) 0.77378(18) 0.0234(12) Uani 1 1 d . . .
C15 C 0.6971(4) 0.08409(15) 0.78473(18) 0.0270(13) Uani 1 1 d . . .
C16 C 0.7403(4) 0.05880(15) 0.7550(2) 0.0304(13) Uani 1 1 d . . .
H16 H 0.7356 0.0341 0.7633 0.036 Uiso 1 1 calc R . .
C17 C 0.7898(4) 0.06790(15) 0.71382(19) 0.0277(13) Uani 1 1 d . . .
C18 C 0.7898(4) 0.10387(15) 0.70122(19) 0.0269(13) Uani 1 1 d . . .
H18 H 0.8194 0.1105 0.6720 0.032 Uiso 1 1 calc R . .
C19 C 0.7485(4) 0.13085(15) 0.72926(18) 0.0251(12) Uani 1 1 d . . .
C20 C 0.6356(5) 0.06965(16) 0.8273(2) 0.0333(14) Uani 1 1 d . . .
C21 C 0.5225(5) 0.08816(19) 0.8293(2) 0.0462(17) Uani 1 1 d . . .
H21A H 0.4862 0.0784 0.8565 0.069 Uiso 1 1 calc R . .
H21B H 0.4764 0.0837 0.7991 0.069 Uiso 1 1 calc R . .
H21C H 0.5333 0.1141 0.8337 0.069 Uiso 1 1 calc R . .
C22 C 0.7058(5) 0.07385(18) 0.8759(2) 0.0422(16) Uani 1 1 d . . .
H22A H 0.6656 0.0640 0.9019 0.063 Uiso 1 1 calc R . .
H22B H 0.7210 0.0994 0.8821 0.063 Uiso 1 1 calc R . .
H22C H 0.7754 0.0608 0.8748 0.063 Uiso 1 1 calc R . .
C23 C 0.6087(6) 0.02908(18) 0.8216(2) 0.0550(19) Uani 1 1 d . . .
H23A H 0.6775 0.0153 0.8240 0.083 Uiso 1 1 calc R . .
H23B H 0.5678 0.0248 0.7901 0.083 Uiso 1 1 calc R . .
H23C H 0.5640 0.0215 0.8473 0.083 Uiso 1 1 calc R . .
C24 C 0.8368(5) 0.03966(16) 0.6816(2) 0.0351(14) Uani 1 1 d . . .
C25 C 0.8445(6) 0.00221(17) 0.7052(2) 0.0485(17) Uani 1 1 d . . .
H25A H 0.8872 0.0038 0.7369 0.073 Uiso 1 1 calc R . .
H25B H 0.8810 -0.0144 0.6845 0.073 Uiso 1 1 calc R . .
H25C H 0.7702 -0.0066 0.7094 0.073 Uiso 1 1 calc R . .
C26 C 0.9527(5) 0.05022(17) 0.6700(2) 0.0471(17) Uani 1 1 d . . .
H26A H 0.9490 0.0725 0.6511 0.071 Uiso 1 1 calc R . .
H26B H 0.9837 0.0310 0.6514 0.071 Uiso 1 1 calc R . .
H26C H 0.9997 0.0540 0.7003 0.071 Uiso 1 1 calc R . .
C27 C 0.7619(6) 0.03739(18) 0.6339(2) 0.0491(17) Uani 1 1 d . . .
H27A H 0.6899 0.0278 0.6403 0.074 Uiso 1 1 calc R . .
H27B H 0.7956 0.0215 0.6113 0.074 Uiso 1 1 calc R . .
H27C H 0.7525 0.0614 0.6197 0.074 Uiso 1 1 calc R . .
C28 C 0.7460(4) 0.16966(15) 0.70885(19) 0.0274(13) Uani 1 1 d . . .
C29 C 0.7655(5) 0.17059(16) 0.65483(19) 0.0354(14) Uani 1 1 d . . .
H29A H 0.8405 0.1624 0.6509 0.053 Uiso 1 1 calc R . .
H29B H 0.7560 0.1952 0.6426 0.053 Uiso 1 1 calc R . .
H29C H 0.7124 0.1547 0.6366 0.053 Uiso 1 1 calc R . .
C30 C 0.6302(4) 0.18622(15) 0.7111(2) 0.0336(14) Uani 1 1 d . . .
H30A H 0.5752 0.1712 0.6925 0.050 Uiso 1 1 calc R . .
H30B H 0.6288 0.2105 0.6973 0.050 Uiso 1 1 calc R . .
H30C H 0.6133 0.1874 0.7449 0.050 Uiso 1 1 calc R . .
C31 C 0.8336(5) 0.19382(15) 0.7351(2) 0.0348(14) Uani 1 1 d . . .
H31A H 0.8177 0.1970 0.7688 0.052 Uiso 1 1 calc R . .
H31B H 0.8330 0.2173 0.7191 0.052 Uiso 1 1 calc R . .
H31C H 0.9063 0.1827 0.7343 0.052 Uiso 1 1 calc R . .
C32 C 0.9734(5) 0.12013(15) 1.02596(19) 0.0306(13) Uani 1 1 d . . .
C33 C 0.9164(5) 0.10300(16) 1.0621(2) 0.0368(15) Uani 1 1 d . B .
C34 C 0.9735(5) 0.09669(18) 1.1071(2) 0.0473(17) Uani 1 1 d . . .
H34 H 0.9356 0.0852 1.1312 0.057 Uiso 1 1 calc R . .
C35 C 1.0818(5) 0.10624(19) 1.1186(2) 0.0496(18) Uani 1 1 d . A .
C36 C 1.1370(5) 0.12176(17) 1.0826(2) 0.0400(16) Uani 1 1 d . . .
H36 H 1.2118 0.1285 1.0900 0.048 Uiso 1 1 calc R . .
C37 C 1.0882(5) 0.12787(15) 1.0361(2) 0.0318(13) Uani 1 1 d . . .
C38 C 1.1658(5) 0.14062(16) 0.9984(2) 0.0363(14) Uani 1 1 d . . .
C39 C 1.2882(5) 0.1373(2) 1.0187(3) 0.061(2) Uani 1 1 d . . .
H39A H 1.3355 0.1419 0.9927 0.092 Uiso 1 1 calc R . .
H39B H 1.3021 0.1129 1.0314 0.092 Uiso 1 1 calc R . .
H39C H 1.3044 0.1548 1.0447 0.092 Uiso 1 1 calc R . .
C40 C 1.1555(6) 0.11672(19) 0.9531(2) 0.0499(18) Uani 1 1 d . . .
H40A H 1.0809 0.1188 0.9368 0.075 Uiso 1 1 calc R . .
H40B H 1.1699 0.0916 0.9626 0.075 Uiso 1 1 calc R . .
H40C H 1.2092 0.1245 0.9311 0.075 Uiso 1 1 calc R . .
C41 C 1.1471(5) 0.18020(18) 0.9843(3) 0.0519(18) Uani 1 1 d . . .
H41A H 1.2002 0.1874 0.9617 0.078 Uiso 1 1 calc R . .
H41B H 1.1572 0.1952 1.0134 0.078 Uiso 1 1 calc R . .
H41C H 1.0721 0.1833 0.9688 0.078 Uiso 1 1 calc R . .
C42 C 1.1415(7) 0.0973(3) 1.1681(3) 0.079(2) Uani 1 1 d DU . .
C43 C 1.0888(12) 0.0703(4) 1.1954(4) 0.086(3) Uani 0.685(9) 1 d PDU A 1
H43A H 1.0865 0.0475 1.1778 0.129 Uiso 0.685(9) 1 calc PR A 1
H43B H 1.0136 0.0780 1.2000 0.129 Uiso 0.685(9) 1 calc PR A 1
H43C H 1.1307 0.0672 1.2271 0.129 Uiso 0.685(9) 1 calc PR A 1
C44 C 1.1839(12) 0.1299(4) 1.1927(4) 0.082(3) Uani 0.685(9) 1 d PDU A 1
H44A H 1.2435 0.1236 1.2174 0.123 Uiso 0.685(9) 1 calc PR A 1
H44B H 1.1244 0.1418 1.2081 0.123 Uiso 0.685(9) 1 calc PR A 1
H44C H 1.2121 0.1463 1.1691 0.123 Uiso 0.685(9) 1 calc PR A 1
C45 C 1.2554(11) 0.0760(4) 1.1551(5) 0.102(3) Uani 0.685(9) 1 d PDU A 1
H45A H 1.2514 0.0507 1.1647 0.153 Uiso 0.685(9) 1 calc PR A 1
H45B H 1.3200 0.0873 1.1727 0.153 Uiso 0.685(9) 1 calc PR A 1
H45C H 1.2618 0.0775 1.1202 0.153 Uiso 0.685(9) 1 calc PR A 1
C43' C 1.158(3) 0.0610(5) 1.1778(10) 0.091(4) Uani 0.315(9) 1 d PDU A 2
H43D H 1.2284 0.0535 1.1669 0.137 Uiso 0.315(9) 1 calc PR A 2
H43E H 1.0980 0.0471 1.1605 0.137 Uiso 0.315(9) 1 calc PR A 2
H43F H 1.1584 0.0568 1.2126 0.137 Uiso 0.315(9) 1 calc PR A 2
C44' C 1.0637(18) 0.1153(7) 1.2039(7) 0.087(4) Uani 0.315(9) 1 d PDU A 2
H44D H 0.9891 0.1177 1.1877 0.130 Uiso 0.315(9) 1 calc PR A 2
H44E H 1.0922 0.1392 1.2134 0.130 Uiso 0.315(9) 1 calc PR A 2
H44F H 1.0617 0.1002 1.2327 0.130 Uiso 0.315(9) 1 calc PR A 2
C45' C 1.244(2) 0.1242(8) 1.1804(10) 0.084(4) Uani 0.315(9) 1 d PDU A 2
H45D H 1.2761 0.1202 1.2138 0.126 Uiso 0.315(9) 1 calc PR A 2
H45E H 1.2192 0.1491 1.1768 0.126 Uiso 0.315(9) 1 calc PR A 2
H45F H 1.3006 0.1196 1.1581 0.126 Uiso 0.315(9) 1 calc PR A 2
C46 C 0.7963(5) 0.08913(17) 1.0543(2) 0.0406(14) Uani 1 1 d DU . .
C47 C 0.7814(8) 0.0628(3) 1.0116(3) 0.054(2) Uani 0.777(10) 1 d PDU B 1
H47A H 0.8137 0.0395 1.0215 0.081 Uiso 0.777(10) 1 calc PR B 1
H47B H 0.8184 0.0724 0.9845 0.081 Uiso 0.777(10) 1 calc PR B 1
H47C H 0.7027 0.0598 1.0016 0.081 Uiso 0.777(10) 1 calc PR B 1
C48 C 0.7148(7) 0.1204(2) 1.0460(4) 0.046(2) Uani 0.777(10) 1 d PDU B 1
H48A H 0.6398 0.1117 1.0487 0.069 Uiso 0.777(10) 1 calc PR B 1
H48B H 0.7195 0.1304 1.0136 0.069 Uiso 0.777(10) 1 calc PR B 1
H48C H 0.7330 0.1391 1.0703 0.069 Uiso 0.777(10) 1 calc PR B 1
C49 C 0.7613(8) 0.0678(3) 1.0985(4) 0.059(3) Uani 0.777(10) 1 d PDU B 1
H49A H 0.6852 0.0594 1.0915 0.089 Uiso 0.777(10) 1 calc PR B 1
H49B H 0.7662 0.0834 1.1270 0.089 Uiso 0.777(10) 1 calc PR B 1
H49C H 0.8102 0.0471 1.1047 0.089 Uiso 0.777(10) 1 calc PR B 1
C47' C 0.750(2) 0.0838(9) 1.0009(6) 0.048(4) Uani 0.223(10) 1 d PDU B 2
H47D H 0.8073 0.0734 0.9827 0.071 Uiso 0.223(10) 1 calc PR B 2
H47E H 0.7272 0.1071 0.9868 0.071 Uiso 0.223(10) 1 calc PR B 2
H47F H 0.6865 0.0676 0.9994 0.071 Uiso 0.223(10) 1 calc PR B 2
C48' C 0.723(2) 0.1166(7) 1.0768(12) 0.048(4) Uani 0.223(10) 1 d PDU B 2
H48D H 0.6459 0.1117 1.0661 0.072 Uiso 0.223(10) 1 calc PR B 2
H48E H 0.7425 0.1409 1.0665 0.072 Uiso 0.223(10) 1 calc PR B 2
H48F H 0.7350 0.1150 1.1121 0.072 Uiso 0.223(10) 1 calc PR B 2
C49' C 0.789(3) 0.0522(6) 1.0786(12) 0.051(4) Uani 0.223(10) 1 d PDU B 2
H49D H 0.8631 0.0417 1.0838 0.076 Uiso 0.223(10) 1 calc PR B 2
H49E H 0.7413 0.0364 1.0577 0.076 Uiso 0.223(10) 1 calc PR B 2
H49F H 0.7588 0.0551 1.1098 0.076 Uiso 0.223(10) 1 calc PR B 2
C50 C 0.0678(7) 0.0285(2) 1.0150(3) 0.066(2) Uani 1 1 d . . .
H50 H 0.1133 0.0484 1.0249 0.080 Uiso 1 1 calc R . .
C51 C 0.0231(8) 0.0256(2) 0.9679(3) 0.074(2) Uani 1 1 d . . .
H51 H 0.0402 0.0434 0.9452 0.089 Uiso 1 1 calc R . .
C52 C -0.0460(7) -0.0023(2) 0.9526(3) 0.070(2) Uani 1 1 d . . .
H52 H -0.0781 -0.0033 0.9200 0.083 Uiso 1 1 calc R . .
C53 C 0.561(2) -0.0064(4) 0.9672(9) 0.098(5) Uani 0.50 1 d PGDU C -1
H53 H 0.6000 -0.0166 0.9425 0.117 Uiso 0.50 1 calc PR C -1
C54 C 0.486(2) 0.0214(5) 0.9562(9) 0.093(5) Uani 0.50 1 d PGDU C -1
H54 H 0.4745 0.0301 0.9239 0.111 Uiso 0.50 1 calc PR C -1
C55 C 0.429(2) 0.0364(4) 0.9923(10) 0.106(5) Uani 0.50 1 d PGDU C -1
H55 H 0.3785 0.0553 0.9847 0.127 Uiso 0.50 1 calc PR C -1
C56 C 0.447(2) 0.0236(5) 1.0394(9) 0.112(5) Uani 0.50 1 d PGDU C -1
H56 H 0.4080 0.0339 1.0641 0.134 Uiso 0.50 1 calc PR C -1
C57 C 0.522(2) -0.0041(5) 1.0505(9) 0.095(5) Uani 0.50 1 d PGDU C -1
H57 H 0.5335 -0.0128 1.0827 0.114 Uiso 0.50 1 calc PR C -1
C58 C 0.579(2) -0.0191(4) 1.0144(9) 0.099(5) Uani 0.50 1 d PGDU C -1
H58 H 0.6295 -0.0381 1.0219 0.119 Uiso 0.50 1 calc PR C -1
C59 C 0.497(3) 0.1336(4) 0.2355(10) 0.141(11) Uani 0.50 1 d PGDU D -1
H59 H 0.4858 0.1589 0.2334 0.169 Uiso 0.50 1 calc PR D -1
C60 C 0.469(2) 0.1149(6) 0.2760(8) 0.145(10) Uani 0.50 1 d PGDU D -1
H60 H 0.4396 0.1275 0.3017 0.174 Uiso 0.50 1 calc PR D -1
C61 C 0.4849(19) 0.0780(6) 0.2790(8) 0.143(10) Uani 0.50 1 d PGDU D -1
H61 H 0.4662 0.0652 0.3068 0.172 Uiso 0.50 1 calc PR D -1
C62 C 0.528(2) 0.0596(4) 0.2415(11) 0.130(10) Uani 0.50 1 d PGDU D -1
H62 H 0.5389 0.0344 0.2436 0.156 Uiso 0.50 1 calc PR D -1
C63 C 0.5555(19) 0.0783(6) 0.2009(9) 0.146(10) Uani 0.50 1 d PGDU D -1
H63 H 0.5850 0.0658 0.1753 0.175 Uiso 0.50 1 calc PR D -1
C64 C 0.540(2) 0.1153(6) 0.1979(7) 0.152(11) Uani 0.50 1 d PGDU D -1
H64 H 0.5585 0.1280 0.1702 0.182 Uiso 0.50 1 calc PR D -1

loop_
_atom_site_aniso_label
_atom_site_aniso_U_11
_atom_site_aniso_U_22
_atom_site_aniso_U_33
_atom_site_aniso_U_23
_atom_site_aniso_U_13
_atom_site_aniso_U_12
Au1 0.02924(12) 0.02782(13) 0.03436(12) 0.00189(11) -0.00279(9) -0.00489(10)
Ge1 0.0245(3) 0.0227(3) 0.0243(3) -0.0005(2) -0.0034(2) -0.0015(2)
I1 0.0391(3) 0.0421(3) 0.0818(3) 0.0051(2) 0.0085(2) -0.0134(2)
P1 0.0248(7) 0.0269(8) 0.0262(8) -0.0050(6) -0.0021(6) -0.0015(6)
Cl1 0.0280(7) 0.0416(9) 0.0336(8) -0.0052(7) -0.0029(6) 0.0095(6)
P2 0.0401(9) 0.0269(9) 0.0268(8) 0.0019(7) -0.0062(7) -0.0036(7)
Cl2 0.0450(8) 0.0343(9) 0.0266(7) -0.0066(6) -0.0011(6) -0.0042(7)
N1 0.032(3) 0.021(3) 0.035(3) -0.005(2) -0.004(2) 0.007(2)
N2 0.029(3) 0.034(3) 0.031(3) -0.011(2) 0.001(2) 0.002(2)
C1 0.024(3) 0.018(3) 0.023(3) 0.001(2) 0.000(2) -0.001(2)
C2 0.029(3) 0.026(3) 0.026(3) -0.005(2) 0.001(2) -0.010(2)
C3 0.030(3) 0.029(3) 0.031(3) -0.014(3) -0.009(3) 0.000(3)
C4 0.035(3) 0.034(4) 0.043(4) -0.011(3) -0.008(3) 0.004(3)
C5 0.026(3) 0.044(4) 0.044(4) -0.021(3) -0.006(3) 0.001(3)
C6 0.056(4) 0.051(5) 0.066(5) 0.007(4) -0.015(4) 0.023(4)
C7 0.029(3) 0.062(5) 0.066(5) -0.018(4) 0.000(3) 0.013(3)
C8 0.035(3) 0.027(4) 0.041(3) 0.008(3) -0.004(3) 0.005(3)
C9 0.071(5) 0.044(5) 0.041(4) 0.001(3) -0.007(3) 0.011(4)
C10 0.065(5) 0.038(4) 0.070(5) 0.000(4) -0.006(4) -0.012(4)
C11 0.026(3) 0.040(4) 0.035(3) -0.004(3) 0.001(2) -0.001(3)
C12 0.044(4) 0.050(4) 0.040(4) -0.011(3) 0.003(3) -0.004(3)
C13 0.051(4) 0.043(4) 0.044(4) -0.008(3) 0.016(3) -0.013(3)
C14 0.022(3) 0.022(3) 0.024(3) -0.003(2) -0.005(2) 0.000(2)
C15 0.029(3) 0.027(3) 0.023(3) -0.002(2) -0.003(2) -0.004(2)
C16 0.036(3) 0.019(3) 0.034(3) 0.002(3) -0.003(3) -0.002(3)
C17 0.025(3) 0.029(3) 0.027(3) -0.005(3) -0.006(2) 0.001(2)
C18 0.026(3) 0.028(3) 0.025(3) -0.002(3) -0.005(2) 0.000(2)
C19 0.021(3) 0.029(3) 0.025(3) -0.003(2) -0.006(2) -0.001(2)
C20 0.040(3) 0.030(4) 0.029(3) 0.003(3) -0.001(3) -0.008(3)
C21 0.037(4) 0.059(5) 0.043(4) -0.010(3) 0.006(3) -0.016(3)
C22 0.052(4) 0.043(4) 0.029(3) 0.006(3) -0.002(3) -0.008(3)
C23 0.082(5) 0.042(4) 0.042(4) 0.004(3) 0.013(4) -0.023(4)
C24 0.042(4) 0.029(4) 0.034(3) -0.007(3) 0.000(3) 0.002(3)
C25 0.070(5) 0.031(4) 0.044(4) -0.002(3) 0.004(3) 0.010(3)
C26 0.048(4) 0.037(4) 0.058(4) -0.014(3) 0.009(3) 0.005(3)
C27 0.069(5) 0.038(4) 0.038(4) -0.014(3) -0.006(3) 0.003(4)
C28 0.032(3) 0.024(3) 0.026(3) -0.001(2) -0.002(2) 0.003(2)
C29 0.042(4) 0.029(4) 0.033(3) 0.002(3) 0.000(3) 0.008(3)
C30 0.033(3) 0.029(3) 0.037(3) 0.006(3) -0.005(3) 0.008(3)
C31 0.038(3) 0.026(3) 0.040(3) 0.006(3) 0.001(3) -0.005(3)
C32 0.044(3) 0.021(3) 0.026(3) 0.000(2) -0.001(3) -0.005(3)
C33 0.043(4) 0.033(4) 0.034(3) 0.008(3) -0.002(3) -0.010(3)
C34 0.050(4) 0.054(5) 0.037(4) 0.021(3) -0.003(3) -0.018(3)
C35 0.052(4) 0.058(5) 0.036(4) 0.020(3) -0.010(3) -0.019(4)
C36 0.036(3) 0.048(4) 0.035(3) 0.011(3) -0.005(3) -0.011(3)
C37 0.036(3) 0.025(3) 0.033(3) 0.001(3) -0.004(3) 0.000(3)
C38 0.041(4) 0.032(4) 0.035(3) 0.006(3) 0.004(3) -0.006(3)
C39 0.043(4) 0.090(6) 0.050(4) 0.005(4) 0.008(3) -0.004(4)
C40 0.056(4) 0.052(5) 0.044(4) 0.000(3) 0.016(3) -0.007(3)
C41 0.047(4) 0.041(4) 0.069(5) 0.016(4) 0.014(3) -0.011(3)
C42 0.077(5) 0.110(5) 0.046(4) 0.031(4) -0.024(3) -0.029(4)
C43 0.094(7) 0.105(7) 0.052(6) 0.048(5) -0.031(5) -0.022(6)
C44 0.092(7) 0.108(6) 0.039(5) 0.019(5) -0.031(5) -0.020(6)
C45 0.098(6) 0.126(7) 0.074(6) 0.033(6) -0.027(5) 0.011(6)
C43' 0.093(7) 0.112(7) 0.061(7) 0.039(6) -0.031(6) -0.011(6)
C44' 0.091(8) 0.119(8) 0.042(7) 0.020(7) -0.037(6) -0.017(7)
C45' 0.087(8) 0.113(8) 0.045(7) 0.027(7) -0.033(7) -0.027(7)
C46 0.039(3) 0.039(3) 0.043(3) 0.010(3) 0.000(3) -0.010(3)
C47 0.052(5) 0.039(5) 0.070(5) 0.003(4) 0.001(4) -0.016(4)
C48 0.041(4) 0.050(5) 0.048(5) 0.007(4) 0.010(4) -0.001(4)
C49 0.057(5) 0.059(6) 0.061(5) 0.023(5) 0.000(4) -0.021(5)
C47' 0.045(7) 0.037(8) 0.059(7) 0.010(7) -0.004(7) -0.021(7)
C48' 0.043(7) 0.048(7) 0.054(8) 0.006(7) 0.003(7) -0.007(7)
C49' 0.049(7) 0.048(8) 0.054(8) 0.015(7) -0.002(7) -0.018(7)
C50 0.089(6) 0.041(5) 0.072(6) -0.005(4) 0.023(5) -0.007(4)
C51 0.116(7) 0.044(5) 0.066(6) 0.006(4) 0.025(5) -0.014(5)
C52 0.103(7) 0.044(5) 0.063(5) 0.000(4) 0.015(5) -0.005(5)
C53 0.114(9) 0.079(14) 0.093(9) -0.006(12) -0.023(7) -0.025(12)
C54 0.101(9) 0.084(15) 0.086(9) 0.007(12) -0.031(7) -0.028(12)
C55 0.107(9) 0.094(15) 0.111(10) 0.013(13) -0.020(8) -0.018(12)
C56 0.115(10) 0.107(15) 0.110(10) 0.011(13) -0.008(8) -0.024(12)
C57 0.105(9) 0.085(14) 0.092(10) 0.038(12) -0.013(8) -0.038(12)
C58 0.112(9) 0.074(14) 0.105(10) 0.019(12) -0.025(8) -0.027(12)
C59 0.085(17) 0.151(15) 0.17(3) 0.017(14) -0.08(2) -0.007(15)
C60 0.073(18) 0.20(2) 0.15(2) -0.014(19) -0.016(18) 0.01(2)
C61 0.10(2) 0.20(2) 0.12(2) 0.04(2) -0.022(16) -0.01(2)
C62 0.08(2) 0.139(15) 0.17(3) 0.030(15) -0.024(16) -0.017(14)
C63 0.082(17) 0.188(18) 0.17(3) 0.019(17) 0.022(15) -0.019(17)
C64 0.103(17) 0.177(18) 0.17(3) 0.046(17) 0.007(17) -0.062(18)

loop_
_atom_type_symbol
_atom_type_description
_atom_type_scat_dispersion_real
_atom_type_scat_dispersion_imag
_atom_type_scat_source
C C 0.0033 0.0016 'International Tables Vol C Tables 4.2.6.8 and 6.1.1.4'
H H 0.0000 0.0000 'International Tables Vol C Tables 4.2.6.8 and 6.1.1.4'
N N 0.0061 0.0033 'International Tables Vol C Tables 4.2.6.8 and 6.1.1.4'
P P 0.1023 0.0942 'International Tables Vol C Tables 4.2.6.8 and 6.1.1.4'
Ge Ge 0.1547 1.8001 'International Tables Vol C Tables 4.2.6.8 and 6.1.1.4'
I I -0.4742 1.8119 'International Tables Vol C Tables 4.2.6.8 and 6.1.1.4'
Au Au -2.0133 8.8022 'International Tables Vol C Tables 4.2.6.8 and 6.1.1.4'
Cl Cl 0.1484 0.1585 'International Tables Vol C Tables 4.2.6.8 and 6.1.1.4'

loop_
_geom_angle_atom_site_label_1
_geom_angle_atom_site_label_2
_geom_angle_atom_site_label_3
_geom_angle
_geom_angle_site_symmetry_1
_geom_angle_site_symmetry_3
Ge1 Au1 I1 176.75(2) . .
C1 Ge1 C2 107.1(2) . .
C1 Ge1 C3 101.2(2) . .
C2 Ge1 C3 108.9(2) . .
C1 Ge1 Au1 113.88(15) . .
C2 Ge1 Au1 111.01(15) . .
C3 Ge1 Au1 114.08(17) . .
C1 P1 C14 104.1(2) . .
C2 P2 C32 107.8(3) . .
C3 N1 C4 109.3(5) . .
C3 N1 C8 124.8(4) . .
C4 N1 C8 125.9(5) . .
C3 N2 C5 109.7(5) . .
C3 N2 C11 124.6(5) . .
C5 N2 C11 125.7(5) . .
P1 C1 Cl1 124.4(3) . .
P1 C1 Ge1 122.5(3) . .
Cl1 C1 Ge1 112.7(3) . .
P2 C2 Cl2 125.5(3) . .
P2 C2 Ge1 120.6(3) . .
Cl2 C2 Ge1 112.5(3) . .
N2 C3 N1 106.4(5) . .
N2 C3 Ge1 129.8(4) . .
N1 C3 Ge1 123.8(4) . .
C5 C4 N1 107.3(5) . .
C5 C4 C6 127.3(6) . .
N1 C4 C6 125.3(6) . .
C4 C5 N2 107.3(5) . .
C4 C5 C7 127.6(6) . .
N2 C5 C7 125.2(6) . .
N1 C8 C10 110.4(5) . .
N1 C8 C9 112.2(5) . .
C10 C8 C9 113.9(5) . .
N2 C11 C12 112.8(5) . .
N2 C11 C13 110.4(5) . .
C12 C11 C13 113.6(5) . .
C15 C14 C19 119.0(5) . .
C15 C14 P1 120.3(4) . .
C19 C14 P1 120.4(4) . .
C16 C15 C14 118.8(5) . .
C16 C15 C20 117.1(5) . .
C14 C15 C20 124.1(5) . .
C17 C16 C15 123.0(5) . .
C18 C17 C16 117.1(5) . .
C18 C17 C24 120.6(5) . .
C16 C17 C24 122.2(5) . .
C17 C18 C19 123.1(5) . .
C18 C19 C14 118.3(5) . .
C18 C19 C28 117.5(5) . .
C14 C19 C28 124.2(5) . .
C22 C20 C21 110.2(5) . .
C22 C20 C23 106.4(5) . .
C21 C20 C23 104.9(5) . .
C22 C20 C15 111.4(5) . .
C21 C20 C15 111.8(5) . .
C23 C20 C15 111.9(5) . .
C17 C24 C26 110.6(5) . .
C17 C24 C27 108.5(5) . .
C26 C24 C27 108.6(5) . .
C17 C24 C25 112.6(5) . .
C26 C24 C25 107.5(5) . .
C27 C24 C25 109.0(5) . .
C31 C28 C29 106.6(4) . .
C31 C28 C30 110.2(5) . .
C29 C28 C30 104.8(4) . .
C31 C28 C19 112.7(4) . .
C29 C28 C19 112.2(4) . .
C30 C28 C19 110.0(4) . .
C33 C32 C37 119.0(5) . .
C33 C32 P2 121.6(4) . .
C37 C32 P2 119.2(4) . .
C34 C33 C32 118.2(5) . .
C34 C33 C46 117.0(5) . .
C32 C33 C46 124.7(5) . .
C35 C34 C33 123.5(6) . .
C34 C35 C36 117.5(5) . .
C34 C35 C42 121.1(6) . .
C36 C35 C42 121.2(6) . .
C35 C36 C37 123.1(6) . .
C36 C37 C32 118.4(5) . .
C36 C37 C38 116.3(5) . .
C32 C37 C38 125.2(5) . .
C41 C38 C40 110.3(5) . .
C41 C38 C39 106.5(5) . .
C40 C38 C39 104.5(5) . .
C41 C38 C37 112.4(5) . .
C40 C38 C37 111.7(5) . .
C39 C38 C37 111.0(5) . .
C43' C42 C44 132.9(14) . .
C43 C42 C44 119.2(10) . .
C43' C42 C35 115.5(13) . .
C43 C42 C35 115.1(7) . .
C44 C42 C35 110.9(8) . .
C43' C42 C44' 111.9(17) . .
C43 C42 C44' 69.0(12) . .
C44 C42 C44' 64.1(11) . .
C35 C42 C44' 102.1(10) . .
C43' C42 C45' 117.9(18) . .
C43 C42 C45' 134.0(12) . .
C35 C42 C45' 110.5(11) . .
C44' C42 C45' 96.1(15) . .
C43' C42 C45 58.1(16) . .
C43 C42 C45 101.7(10) . .
C44 C42 C45 103.4(9) . .
C35 C42 C45 104.0(7) . .
C44' C42 C45 153.7(10) . .
C45' C42 C45 72.2(12) . .
C48' C46 C47 135.4(13) . .
C48 C46 C47 109.9(6) . .
C48' C46 C49' 111.1(16) . .
C48 C46 C49' 133.0(14) . .
C47 C46 C49' 76.2(14) . .
C48' C46 C47' 107.7(16) . .
C48 C46 C47' 77.3(13) . .
C49' C46 C47' 106.1(16) . .
C48' C46 C33 107.4(12) . .
C48 C46 C33 111.0(6) . .
C47 C46 C33 111.2(6) . .
C49' C46 C33 109.2(13) . .
C47' C46 C33 115.4(12) . .
C48' C46 C49 78.8(13) . .
C48 C46 C49 106.5(6) . .
C47 C46 C49 105.2(7) . .
C47' C46 C49 126.0(12) . .
C33 C46 C49 112.8(6) . .
C51 C50 C52 119.1(8) . 5_557
C50 C51 C52 122.1(8) . .
C50 C52 C51 118.8(8) 5_557 .
C54 C53 C58 120.0 . .
C53 C54 C55 120.0 . .
C56 C55 C54 120.0 . .
C55 C56 C57 120.0 . .
C58 C57 C56 120.0 . .
C57 C58 C53 120.0 . .
C60 C59 C64 120.0 . .
C61 C60 C59 120.0 . .
C60 C61 C62 120.0 . .
C61 C62 C63 120.0 . .
C64 C63 C62 120.0 . .
C63 C64 C59 120.0 . .

loop_
_geom_bond_atom_site_label_1
_geom_bond_atom_site_label_2
_geom_bond_distance
_geom_bond_site_symmetry_2
Au1 Ge1 2.3641(6) .
Au1 I1 2.5783(5) .
Ge1 C1 1.979(5) .
Ge1 C2 1.981(5) .
Ge1 C3 2.030(6) .
P1 C1 1.671(5) .
P1 C14 1.846(5) .
Cl1 C1 1.740(5) .
P2 C2 1.671(6) .
P2 C32 1.849(5) .
Cl2 C2 1.752(5) .
N1 C3 1.362(7) .
N1 C4 1.394(7) .
N1 C8 1.489(7) .
N2 C3 1.350(7) .
N2 C5 1.394(7) .
N2 C11 1.467(7) .
C4 C5 1.344(9) .
C4 C6 1.510(8) .
C5 C7 1.505(8) .
C8 C10 1.513(8) .
C8 C9 1.519(8) .
C11 C12 1.527(8) .
C11 C13 1.535(8) .
C14 C15 1.414(7) .
C14 C19 1.422(7) .
C15 C16 1.387(7) .
C15 C20 1.553(7) .
C16 C17 1.385(7) .
C17 C18 1.383(7) .
C17 C24 1.526(8) .
C18 C19 1.393(7) .
C19 C28 1.550(7) .
C20 C22 1.537(8) .
C20 C21 1.547(8) .
C20 C23 1.549(8) .
C24 C26 1.530(8) .
C24 C27 1.537(8) .
C24 C25 1.539(8) .
C28 C31 1.526(7) .
C28 C29 1.541(7) .
C28 C30 1.546(7) .
C32 C33 1.423(8) .
C32 C37 1.431(8) .
C33 C34 1.393(8) .
C33 C46 1.547(8) .
C34 C35 1.375(8) .
C35 C36 1.384(8) .
C35 C42 1.529(9) .
C36 C37 1.386(8) .
C37 C38 1.550(8) .
C38 C41 1.535(8) .
C38 C40 1.535(8) .
C38 C39 1.549(9) .
C42 C43' 1.388(17) .
C42 C43 1.446(12) .
C42 C44 1.460(14) .
C42 C44' 1.585(19) .
C42 C45' 1.615(19) .
C42 C45 1.669(15) .
C46 C48' 1.527(17) .
C46 C48 1.533(9) .
C46 C47 1.533(10) .
C46 C49' 1.535(17) .
C46 C47' 1.547(17) .
C46 C49 1.555(9) .
C50 C51 1.371(11) .
C50 C52 1.371(10) 5_557
C51 C52 1.378(11) .
C52 C50 1.371(10) 5_557
C53 C54 1.3900 .
C53 C58 1.3900 .
C54 C55 1.3900 .
C55 C56 1.3900 .
C56 C57 1.3900 .
C57 C58 1.3900 .
C59 C60 1.3900 .
C59 C64 1.3900 .
C60 C61 1.3900 .
C61 C62 1.3900 .
C62 C63 1.3900 .
C63 C64 1.3900 .
